data_4086531
loop_
_publ_author_name
'Thorp-Greenwood, Flora L.'
'Pritchard, Victoria E.'
'Coogan, Michael P.'
'Hardie, Michaele J.'

_publ_section_title
;
 Tris(rheniumfac-tricarbonyl) Polypyridine Functionalized
 Cyclotriguaiacylene Ligands with Rich and Varied Emission
;
_journal_issue 11
_journal_name_full Organometallics
_journal_page_first 1632
_journal_paper_doi 10.1021/acs.organomet.6b00099
_journal_volume 35
_journal_year 2016
_chemical_formula_sum 'C101 H74 Br3 N9 O16 Re3 S'
_chemical_formula_weight 2500.08
_chemical_name_systematic
; 
tribromononacarbonyl(tris-(4-[2,?2',?6',?2"-?terpyridyl]?benzyl)?
cyclotriguaiacylene)trirhenhium(I) dimethylsulfoxide clathrate
;
_space_group_IT_number 150
_symmetry_cell_setting hexagonal
_symmetry_space_group_name_Hall 'P 3 2"'
_symmetry_space_group_name_H-M 'P 3 2 1'
_atom_sites_solution_hydrogens geom
_atom_sites_solution_primary direct
_atom_sites_solution_secondary difmap
_audit_creation_method SHELXL-97
_cell_angle_alpha 90.00
_cell_angle_beta 90.00
_cell_angle_gamma 120.00
_cell_formula_units_Z 2
_cell_length_a 31.4303(16)
_cell_length_b 31.4303(16)
_cell_length_c 9.5684(5)
_cell_measurement_reflns_used 6548
_cell_measurement_temperature 100(2)
_cell_measurement_theta_max 72.6640
_cell_measurement_theta_min 4.2770
_cell_volume 8185.9(7)
_computing_structure_refinement 'SHELXL-97 (Sheldrick, 1997)'
_computing_structure_solution 'SHELXS-97 (Sheldrick, 1990)'
_diffrn_ambient_temperature 100(2)
_diffrn_measured_fraction_theta_full 0.984
_diffrn_measured_fraction_theta_max 0.984
_diffrn_measurement_device_type 'Agilent Supernova'
_diffrn_radiation_monochromator graphite
_diffrn_radiation_source 'fine-focus sealed tube'
_diffrn_radiation_type CuK\a
_diffrn_radiation_wavelength 1.54184
_diffrn_reflns_av_R_equivalents 0.0550
_diffrn_reflns_av_sigmaI/netI 0.0658
_diffrn_reflns_limit_h_max 36
_diffrn_reflns_limit_h_min -26
_diffrn_reflns_limit_k_max 36
_diffrn_reflns_limit_k_min -38
_diffrn_reflns_limit_l_max 11
_diffrn_reflns_limit_l_min -9
_diffrn_reflns_number 18704
_diffrn_reflns_theta_full 73.03
_diffrn_reflns_theta_max 73.03
_diffrn_reflns_theta_min 3.25
_exptl_absorpt_coefficient_mu 5.559
_exptl_absorpt_correction_T_max 0.8510
_exptl_absorpt_correction_T_min 0.2146
_exptl_absorpt_correction_type multi-scan
_exptl_crystal_colour yellow
_exptl_crystal_density_diffrn 1.014
_exptl_crystal_density_method 'not measured'
_exptl_crystal_description needle
_exptl_crystal_F_000 2434
_exptl_crystal_size_max 0.40
_exptl_crystal_size_mid 0.03
_exptl_crystal_size_min 0.03
_refine_diff_density_max 1.362
_refine_diff_density_min -1.215
_refine_diff_density_rms 0.119
_refine_ls_abs_structure_details 'Flack H D (1983), Acta Cryst. A39, 876-881'
_refine_ls_abs_structure_Flack 0.098(18)
_refine_ls_extinction_method none
_refine_ls_goodness_of_fit_ref 1.100
_refine_ls_hydrogen_treatment noref
_refine_ls_matrix_type full
_refine_ls_number_parameters 373
_refine_ls_number_reflns 10294
_refine_ls_number_restraints 3
_refine_ls_restrained_S_all 1.104
_refine_ls_R_factor_all 0.0974
_refine_ls_R_factor_gt 0.0779
_refine_ls_shift/su_max 0.008
_refine_ls_shift/su_mean 0.000
_refine_ls_structure_factor_coef Fsqd
_refine_ls_weighting_details 'calc w=1/[\s^2^(Fo^2^)+(0.1032P)^2^+12.3562P] where P=(Fo^2^+2Fc^2^)/3'
_refine_ls_weighting_scheme calc
_refine_ls_wR_factor_gt 0.2004
_refine_ls_wR_factor_ref 0.2129
_reflns_number_gt 7344
_reflns_number_total 10294
_reflns_threshold_expression >2sigma(I)
_cod_data_source_file om6b00099_si_004.cif
_cod_data_source_block c:\users\chmmjh\desktop\try\retsqd
_cod_depositor_comments
;
The following automatic conversions were performed:

'_symmetry_cell_setting' value 'Hexagonal' changed to 'hexagonal'
according to the built-in table from CIF Core dictionary named
'cif_core.dic' version 2.4.1 from 2010-06-29.

Automatic conversion script
Id: cif_fix_values 4624 2016-04-14 12:54:50Z antanas 
;
_cod_original_sg_symbol_H-M P321
_cod_database_code 4086531
_platon_squeeze_void_probe_radius 1.20

loop_
_symmetry_equiv_pos_as_xyz
'x, y, z'
'-y, x-y, z'
'-x+y, -x, z'
'x-y, -y, -z'
'-x, -x+y, -z'
'y, x, -z'

loop_
_atom_site_label
_atom_site_type_symbol
_atom_site_fract_x
_atom_site_fract_y
_atom_site_fract_z
_atom_site_U_iso_or_equiv
_atom_site_adp_type
_atom_site_occupancy
_atom_site_symmetry_multiplicity
_atom_site_calc_flag
_atom_site_refinement_flags
_atom_site_disorder_assembly
_atom_site_disorder_group
Re1 Re 0.44201(3) 0.25815(3) 0.52917(6) 0.0686(2) Uani 1 1 d D . .
Br1 Br 0.45207(5) 0.25828(6) 0.25764(13) 0.0729(4) Uani 1 1 d . . .
S1 S 0.3232(5) 0.6436(4) 0.2007(12) 0.080(3) Uiso 0.33 1 d P . .
O1 O 0.4021(3) 0.5609(3) 0.0039(7) 0.065(2) Uani 1 1 d . . .
O2 O 0.4739(5) 0.6522(4) 0.0258(13) 0.109(4) Uani 1 1 d . . .
O3 O 0.3500(5) 0.1574(5) 0.4897(13) 0.102(4) Uiso 1 1 d . . .
O4 O 0.5017(5) 0.2053(5) 0.5721(14) 0.116(4) Uiso 1 1 d . . .
O5 O 0.4333(5) 0.2556(5) 0.8296(13) 0.110(3) Uiso 1 1 d D . .
C34 C 0.3185(15) 0.6203(15) 0.119(4) 0.068(10) Uiso 0.33 1 d P . .
N1 N 0.4158(5) 0.3107(4) 0.4831(12) 0.071(3) Uani 1 1 d . . .
N2 N 0.2939(7) 0.2269(7) 0.3937(17) 0.118(6) Uani 1 1 d . . .
N3 N 0.5075(5) 0.3312(5) 0.5420(10) 0.070(3) Uani 1 1 d . . .
C1 C 0.3100(5) 0.6031(5) -0.3344(10) 0.058(3) Uani 1 1 d . . .
H1A H 0.2976 0.5695 -0.3711 0.070 Uiso 1 1 calc R . .
H1B H 0.3184 0.6257 -0.4150 0.070 Uiso 1 1 calc R . .
C2 C 0.3557(5) 0.6183(5) -0.2460(9) 0.059(3) Uani 1 1 d . . .
C3 C 0.3610(5) 0.5846(5) -0.1690(9) 0.056(3) Uani 1 1 d . . .
H3 H 0.3353 0.5514 -0.1750 0.067 Uiso 1 1 calc R . .
C4 C 0.4004(5) 0.5946(4) -0.0827(9) 0.054(3) Uani 1 1 d . . .
C5 C 0.4331(6) 0.6421(5) -0.0695(9) 0.068(4) Uani 1 1 d . . .
C6 C 0.4356(5) 0.6794(5) -0.1538(10) 0.064(3) Uani 1 1 d . . .
H6 H 0.4623 0.7122 -0.1499 0.076 Uiso 1 1 calc R . .
C7 C 0.3955(5) 0.6648(5) -0.2456(9) 0.056(3) Uani 1 1 d . . .
C8 C 0.3633(7) 0.5071(5) -0.0183(16) 0.086(5) Uani 1 1 d . . .
H8A H 0.3304 0.5025 0.0024 0.104 Uiso 1 1 calc R . .
H8B H 0.3636 0.4981 -0.1172 0.104 Uiso 1 1 calc R . .
C9 C 0.3724(6) 0.4753(5) 0.0713(9) 0.068(4) Uani 1 1 d . . .
C10 C 0.3471(5) 0.4264(6) 0.0607(10) 0.065(3) Uani 1 1 d . . .
H10 H 0.3210 0.4130 -0.0055 0.078 Uiso 1 1 calc R . .
C11 C 0.3543(5) 0.3941(5) 0.1331(14) 0.070(3) Uani 1 1 d . . .
H11 H 0.3348 0.3598 0.1169 0.084 Uiso 1 1 calc R . .
C12 C 0.3913(5) 0.4126(5) 0.2323(11) 0.064(3) Uani 1 1 d . . .
C13 C 0.4184(6) 0.4600(5) 0.2543(13) 0.074(4) Uani 1 1 d . . .
H13 H 0.4431 0.4713 0.3243 0.089 Uiso 1 1 calc R . .
C14 C 0.4118(6) 0.4950(6) 0.1761(12) 0.076(4) Uani 1 1 d . . .
H14 H 0.4320 0.5293 0.1912 0.091 Uiso 1 1 calc R . .
C15 C 0.4003(4) 0.3778(4) 0.3175(14) 0.057(3) Uani 1 1 d . . .
C16 C 0.3629(4) 0.3307(5) 0.3567(11) 0.058(3) Uani 1 1 d . . .
H16 H 0.3303 0.3206 0.3280 0.070 Uiso 1 1 calc R . .
C17 C 0.3704(5) 0.2997(5) 0.4311(15) 0.074(4) Uani 1 1 d . . .
C18 C 0.4552(5) 0.3569(5) 0.4374(14) 0.070(4) Uani 1 1 d . . .
C19 C 0.4456(6) 0.3869(5) 0.3660(12) 0.068(4) Uani 1 1 d . . .
H19 H 0.4728 0.4183 0.3454 0.082 Uiso 1 1 calc R . .
C20 C 0.3277(6) 0.2528(6) 0.4859(13) 0.067(3) Uani 1 1 d . . .
C21 C 0.3234(5) 0.2413(6) 0.621(2) 0.095(6) Uani 1 1 d . . .
H21 H 0.3494 0.2609 0.6840 0.114 Uiso 1 1 calc R . .
C22 C 0.2822(8) 0.2016(8) 0.670(3) 0.153(12) Uani 1 1 d . . .
H22 H 0.2779 0.1929 0.7660 0.184 Uiso 1 1 calc R . .
C23 C 0.2469(8) 0.1746(9) 0.571(4) 0.172(14) Uani 1 1 d . . .
H23 H 0.2197 0.1444 0.6008 0.206 Uiso 1 1 calc R . .
C24 C 0.2475(11) 0.1871(9) 0.436(3) 0.160(11) Uani 1 1 d . . .
H24 H 0.2200 0.1712 0.3749 0.193 Uiso 1 1 calc R . .
C25 C 0.5004(7) 0.3658(7) 0.4746(15) 0.082(4) Uani 1 1 d . . .
C26 C 0.5444(5) 0.4145(7) 0.4706(14) 0.081(4) Uani 1 1 d . . .
H26 H 0.5406 0.4408 0.4364 0.098 Uiso 1 1 calc R . .
C27 C 0.5891(6) 0.4253(6) 0.5102(15) 0.085(5) Uani 1 1 d . . .
H27 H 0.6167 0.4572 0.4964 0.101 Uiso 1 1 calc R . .
C28 C 0.5939(6) 0.3871(6) 0.5744(14) 0.071(4) Uani 1 1 d . . .
H28 H 0.6247 0.3935 0.6106 0.085 Uiso 1 1 calc R . .
C29 C 0.5532(7) 0.3403(7) 0.5837(14) 0.083(5) Uani 1 1 d . . .
H29 H 0.5569 0.3141 0.6193 0.100 Uiso 1 1 calc R . .
C30 C 0.5073(10) 0.7003(8) 0.051(3) 0.206(17) Uani 1 1 d . . .
H30A H 0.4931 0.7208 0.0257 0.309 Uiso 1 1 calc R . .
H30B H 0.5369 0.7100 -0.0053 0.309 Uiso 1 1 calc R . .
H30C H 0.5161 0.7047 0.1502 0.309 Uiso 1 1 calc R . .
C31 C 0.3819(6) 0.1964(6) 0.5119(17) 0.085(4) Uiso 1 1 d D . .
C32 C 0.4759(6) 0.2234(6) 0.5510(16) 0.084(4) Uiso 1 1 d . . .
C33 C 0.4374(9) 0.2574(9) 0.680(2) 0.128(7) Uiso 1 1 d D . .
O6 O 0.3257(10) 0.6423(9) 0.341(3) 0.064(6) Uiso 0.33 1 d P . .
C35 C 0.3333 0.6667 0.3490(18) 0.032(3) Uiso 1 3 d S . .

loop_
_atom_site_aniso_label
_atom_site_aniso_U_11
_atom_site_aniso_U_22
_atom_site_aniso_U_33
_atom_site_aniso_U_23
_atom_site_aniso_U_13
_atom_site_aniso_U_12
Re1 0.0918(5) 0.0784(4) 0.0604(3) 0.0082(3) 0.0132(3) 0.0611(4)
Br1 0.0775(9) 0.0885(10) 0.0575(7) -0.0023(7) 0.0110(6) 0.0451(8)
O1 0.090(6) 0.094(6) 0.025(3) 0.008(4) -0.014(4) 0.056(5)
O2 0.122(9) 0.084(7) 0.122(9) 0.015(6) -0.052(8) 0.051(7)
N1 0.105(9) 0.084(8) 0.079(7) 0.016(6) 0.019(6) 0.090(8)
N2 0.120(13) 0.143(15) 0.094(11) 0.040(11) 0.050(10) 0.069(12)
N3 0.092(8) 0.102(9) 0.042(5) -0.005(6) -0.012(5) 0.067(8)
C1 0.086(9) 0.068(7) 0.025(4) -0.010(5) -0.003(5) 0.042(7)
C2 0.089(9) 0.083(8) 0.015(4) 0.008(5) -0.007(5) 0.051(7)
C3 0.092(9) 0.080(8) 0.013(4) 0.005(5) -0.006(5) 0.056(8)
C4 0.094(9) 0.068(7) 0.009(4) 0.008(4) -0.006(5) 0.046(7)
C5 0.107(10) 0.084(9) 0.010(4) 0.002(5) -0.016(5) 0.045(8)
C6 0.090(9) 0.080(8) 0.020(4) 0.003(5) -0.013(5) 0.042(7)
C7 0.084(8) 0.076(8) 0.010(4) -0.005(4) -0.011(5) 0.043(7)
C8 0.140(14) 0.073(9) 0.064(8) 0.000(7) -0.030(9) 0.067(10)
C9 0.123(12) 0.082(9) 0.013(4) -0.006(5) -0.008(6) 0.062(8)
C10 0.102(10) 0.098(10) 0.022(5) 0.004(6) 0.001(5) 0.071(8)
C11 0.075(8) 0.077(8) 0.071(8) 0.008(7) -0.007(7) 0.046(7)
C12 0.097(10) 0.077(8) 0.028(5) 0.005(5) -0.008(6) 0.052(8)
C13 0.115(12) 0.066(8) 0.037(6) 0.005(6) 0.003(7) 0.042(8)
C14 0.117(12) 0.084(9) 0.038(6) 0.012(6) 0.008(7) 0.059(9)
C15 0.050(6) 0.062(7) 0.082(8) 0.019(6) 0.018(6) 0.045(6)
C16 0.050(6) 0.079(9) 0.059(6) 0.002(6) 0.000(5) 0.042(6)
C17 0.086(9) 0.075(9) 0.082(9) 0.001(7) 0.027(8) 0.057(8)
C18 0.063(8) 0.076(9) 0.062(8) -0.021(7) 0.003(6) 0.029(7)
C19 0.119(12) 0.069(8) 0.045(6) -0.015(6) -0.021(7) 0.068(8)
C20 0.076(9) 0.085(9) 0.036(6) 0.004(6) 0.010(6) 0.037(8)
C21 0.055(8) 0.103(12) 0.157(17) 0.021(11) 0.037(9) 0.061(9)
C22 0.084(14) 0.089(13) 0.27(3) 0.019(17) 0.103(19) 0.032(11)
C23 0.055(11) 0.124(18) 0.31(4) 0.09(2) 0.021(17) 0.027(12)
C24 0.16(2) 0.142(19) 0.15(2) 0.089(17) 0.014(18) 0.054(19)
C25 0.108(13) 0.105(11) 0.062(8) 0.003(8) -0.004(9) 0.075(11)
C26 0.062(7) 0.123(13) 0.063(8) -0.004(9) -0.007(6) 0.049(9)
C27 0.089(11) 0.092(11) 0.064(8) -0.024(8) -0.030(8) 0.039(9)
C28 0.071(9) 0.090(10) 0.060(8) -0.002(7) -0.006(7) 0.046(8)
C29 0.113(13) 0.120(13) 0.053(8) -0.024(8) -0.037(8) 0.085(12)
C30 0.16(2) 0.093(14) 0.27(4) 0.006(17) -0.16(2) -0.006(15)

loop_
_atom_type_symbol
_atom_type_description
_atom_type_scat_dispersion_real
_atom_type_scat_dispersion_imag
_atom_type_scat_source
C C 0.0181 0.0091 'International Tables Vol C Tables 4.2.6.8 and 6.1.1.4'
H H 0.0000 0.0000 'International Tables Vol C Tables 4.2.6.8 and 6.1.1.4'
N N 0.0311 0.0180 'International Tables Vol C Tables 4.2.6.8 and 6.1.1.4'
O O 0.0492 0.0322 'International Tables Vol C Tables 4.2.6.8 and 6.1.1.4'
Br Br -0.6763 1.2805 'International Tables Vol C Tables 4.2.6.8 and 6.1.1.4'
Re Re -5.2083 5.8923 'International Tables Vol C Tables 4.2.6.8 and 6.1.1.4'
S S 0.3331 0.5567 'International Tables Vol C Tables 4.2.6.8 and 6.1.1.4'

loop_
_geom_angle_atom_site_label_1
_geom_angle_atom_site_label_2
_geom_angle_atom_site_label_3
_geom_angle
_geom_angle_site_symmetry_1
_geom_angle_site_symmetry_3
C33 Re1 C32 87.8(11) . .
C33 Re1 C31 91.7(11) . .
C32 Re1 C31 88.8(7) . .
C33 Re1 N3 89.7(10) . .
C32 Re1 N3 95.4(6) . .
C31 Re1 N3 175.6(6) . .
C33 Re1 N1 97.9(10) . .
C32 Re1 N1 168.4(6) . .
C31 Re1 N1 101.0(6) . .
N3 Re1 N1 74.6(4) . .
C33 Re1 Br1 178.2(10) . .
C32 Re1 Br1 90.4(5) . .
C31 Re1 Br1 88.5(5) . .
N3 Re1 Br1 90.3(3) . .
N1 Re1 Br1 83.8(3) . .
C34 S1 S1 118(3) . 2_665
C34 S1 S1 129(2) . 3_565
S1 S1 S1 60.002(4) 2_665 3_565
C34 S1 O6 136(3) . .
S1 S1 O6 89.6(13) 2_665 .
S1 S1 O6 93.6(12) 3_565 .
C34 S1 C35 161(3) . .
S1 S1 C35 69.5(4) 2_665 .
S1 S1 C35 69.5(4) 3_565 .
O6 S1 C35 26.0(12) . .
C34 S1 O6 167(3) . 3_565
S1 S1 O6 75.0(11) 2_665 3_565
S1 S1 O6 51.4(10) 3_565 3_565
O6 S1 O6 42.8(17) . 3_565
C35 S1 O6 23.3(9) . 3_565
C34 S1 O6 153(3) . 2_665
S1 S1 O6 48.9(9) 2_665 2_665
S1 S1 O6 69.0(10) 3_565 2_665
O6 S1 O6 41.2(16) . 2_665
C35 S1 O6 22.2(9) . 2_665
O6 S1 O6 39.1(13) 3_565 2_665
C34 S1 C34 100(3) . 3_565
S1 S1 C34 78.2(15) 2_665 3_565
S1 S1 C34 30.3(14) 3_565 3_565
O6 S1 C34 119.7(19) . 3_565
C35 S1 C34 98.3(14) . 3_565
O6 S1 C34 77.3(16) 3_565 3_565
O6 S1 C34 99.2(16) 2_665 3_565
C34 S1 C34 94(3) . 2_665
S1 S1 C34 24.7(13) 2_665 2_665
S1 S1 C34 68.0(15) 3_565 2_665
O6 S1 C34 113.1(18) . 2_665
C35 S1 C34 94.2(13) . 2_665
O6 S1 C34 97.7(16) 3_565 2_665
O6 S1 C34 73.3(15) 2_665 2_665
C34 S1 C34 73.6(14) 3_565 2_665
C4 O1 C8 117.0(9) . .
C30 O2 C5 117.0(13) . .
S1 C34 S1 32.2(16) . 2_665
S1 C34 S1 26.2(14) . 3_565
S1 C34 S1 33.9(8) 2_665 3_565
C17 N1 C18 114.0(11) . .
C17 N1 Re1 127.1(9) . .
C18 N1 Re1 111.2(8) . .
C20 N2 C24 120.9(17) . .
C29 N3 C25 122.5(15) . .
C29 N3 Re1 124.7(11) . .
C25 N3 Re1 111.4(10) . .
C2 C1 C7 110.3(8) . 3_565
C7 C2 C3 115.2(11) . .
C7 C2 C1 123.5(10) . .
C3 C2 C1 121.1(12) . .
C2 C3 C4 125.8(13) . .
C5 C4 O1 120.3(10) . .
C5 C4 C3 114.4(11) . .
O1 C4 C3 124.1(12) . .
C4 C5 C6 125.2(11) . .
C4 C5 O2 113.8(11) . .
C6 C5 O2 120.0(12) . .
C5 C6 C7 115.0(13) . .
C2 C7 C6 122.7(11) . .
C2 C7 C1 121.9(10) . 2_665
C6 C7 C1 115.1(11) . 2_665
C9 C8 O1 110.9(12) . .
C10 C9 C8 122.6(12) . .
C10 C9 C14 115.4(12) . .
C8 C9 C14 121.9(13) . .
C9 C10 C11 127.1(13) . .
C10 C11 C12 117.6(14) . .
C13 C12 C11 121.3(12) . .
C13 C12 C15 119.2(12) . .
C11 C12 C15 119.5(12) . .
C12 C13 C14 122.0(14) . .
C13 C14 C9 116.6(13) . .
C19 C15 C16 111.1(10) . .
C19 C15 C12 125.6(12) . .
C16 C15 C12 123.3(11) . .
C17 C16 C15 123.9(11) . .
C16 C17 N1 123.5(13) . .
C16 C17 C20 120.5(13) . .
N1 C17 C20 115.1(13) . .
C19 C18 C25 125.6(15) . .
C19 C18 N1 119.7(14) . .
C25 C18 N1 114.7(14) . .
C18 C19 C15 127.4(15) . .
N2 C20 C21 123.3(15) . .
N2 C20 C17 115.0(13) . .
C21 C20 C17 121.5(15) . .
C20 C21 C22 120(2) . .
C21 C22 C23 116(3) . .
C24 C23 C22 126(2) . .
C23 C24 N2 113(2) . .
C18 C25 N3 121.9(17) . .
C18 C25 C26 123.8(15) . .
N3 C25 C26 113.4(15) . .
C27 C26 C25 126.0(18) . .
C26 C27 C28 116.9(17) . .
C29 C28 C27 119.5(14) . .
N3 C29 C28 121.0(14) . .
O3 C31 Re1 169.8(16) . .
O4 C32 Re1 173.1(16) . .
O5 C33 Re1 178(2) . .
C35 O6 O6 30.6(6) . 3_565
C35 O6 O6 30.6(6) . 2_665
O6 O6 O6 60.00(2) 3_565 2_665
C35 O6 S1 94(4) . .
O6 O6 S1 86.0(13) 3_565 .
O6 O6 S1 89.8(11) 2_665 .
C35 O6 S1 64(3) . 2_665
O6 O6 S1 73.2(11) 3_565 2_665
O6 O6 S1 51.2(10) 2_665 2_665
S1 O6 S1 39.1(10) . 2_665
C35 O6 S1 59(3) . 3_565
O6 O6 S1 49.0(8) 3_565 3_565
O6 O6 S1 67.7(11) 2_665 3_565
S1 O6 S1 37.5(10) . 3_565
S1 O6 S1 36.1(8) 2_665 3_565
O6 C35 O6 118.8(13) 3_565 2_665
O6 C35 O6 118.8(13) 3_565 .
O6 C35 O6 118.8(13) 2_665 .
O6 C35 S1 60(3) 3_565 3_565
O6 C35 S1 93(3) 2_665 3_565
O6 C35 S1 99(3) . 3_565
O6 C35 S1 99(3) 3_565 2_665
O6 C35 S1 60(3) 2_665 2_665
O6 C35 S1 93(3) . 2_665
S1 C35 S1 41.0(8) 3_565 2_665
O6 C35 S1 93(3) 3_565 .
O6 C35 S1 99(3) 2_665 .
O6 C35 S1 60(3) . .
S1 C35 S1 41.0(8) 3_565 .
S1 C35 S1 41.0(8) 2_665 .

loop_
_geom_bond_atom_site_label_1
_geom_bond_atom_site_label_2
_geom_bond_distance
_geom_bond_site_symmetry_2
Re1 C33 1.445(19) .
Re1 C32 1.880(16) .
Re1 C31 1.922(17) .
Re1 N3 2.190(14) .
Re1 N1 2.227(8) .
Re1 Br1 2.6171(13) .
S1 C34 1.03(4) .
S1 S1 1.088(19) 2_665
S1 S1 1.088(19) 3_565
S1 O6 1.35(3) .
S1 C35 1.55(2) .
S1 O6 1.73(3) 3_565
S1 O6 1.78(3) 2_665
S1 C34 1.81(4) 3_565
S1 C34 1.91(4) 2_665
O1 C4 1.368(12) .
O1 C8 1.526(18) .
O2 C30 1.36(2) .
O2 C5 1.473(16) .
O3 C31 1.152(19) .
O4 C32 1.217(18) .
O5 C33 1.44(2) .
C34 S1 1.81(4) 2_665
C34 S1 1.91(4) 3_565
N1 C17 1.382(19) .
N1 C18 1.425(18) .
N2 C20 1.30(2) .
N2 C24 1.42(3) .
N3 C29 1.377(18) .
N3 C25 1.374(19) .
C1 C2 1.525(16) .
C1 C7 1.553(16) 3_565
C2 C7 1.368(18) .
C2 C3 1.366(15) .
C3 C4 1.388(16) .
C4 C5 1.328(18) .
C5 C6 1.393(17) .
C6 C7 1.411(16) .
C7 C1 1.553(16) 2_665
C8 C9 1.451(17) .
C9 C10 1.337(19) .
C9 C14 1.469(19) .
C10 C11 1.338(17) .
C11 C12 1.383(18) .
C12 C13 1.312(19) .
C12 C15 1.499(15) .
C13 C14 1.429(18) .
C15 C19 1.385(18) .
C15 C16 1.404(17) .
C16 C17 1.322(18) .
C17 C20 1.51(2) .
C18 C19 1.316(19) .
C18 C25 1.35(2) .
C20 C21 1.34(2) .
C21 C22 1.35(2) .
C22 C23 1.38(4) .
C23 C24 1.35(4) .
C25 C26 1.46(2) .
C26 C27 1.32(2) .
C27 C28 1.42(2) .
C28 C29 1.39(2) .
O6 C35 0.68(3) .
O6 O6 1.17(4) 3_565
O6 O6 1.17(4) 2_665
O6 S1 1.73(3) 2_665
O6 S1 1.78(3) 3_565
C35 O6 0.68(3) 3_565
C35 O6 0.68(3) 2_665
C35 S1 1.55(2) 3_565
C35 S1 1.55(2) 2_665

loop_
_platon_squeeze_void_nr
_platon_squeeze_void_average_x
_platon_squeeze_void_average_y
_platon_squeeze_void_average_z
_platon_squeeze_void_volume
_platon_squeeze_void_count_electrons
_platon_squeeze_void_content
1 0.000 0.000 -0.020 4055 1590 ' '
